data_7055123
loop_
_publ_author_name
'Eyong, Kenneth O.'
'Chinthapally, Kiran'
'Senthilkumar, Soundararasu'
'Lamsh\"oft, Marc'
'Folefoc, Gabriel N.'
'Baskaran, Sundarababu'

_publ_section_title
;
 Conversion of lapachol to lomatiol: synthesis of novel naphthoquinone
 derivatives
;
_journal_issue 12
_journal_name_full 'New J. Chem.'
_journal_page_first 9611
_journal_paper_doi 10.1039/C5NJ01484K
_journal_volume 39
_journal_year 2015
_chemical_formula_sum 'C15 H14 O5'
_chemical_formula_weight 274.26
_chemical_name_systematic
; 
 ? 
;
_space_group_IT_number 14
_symmetry_cell_setting monoclinic
_symmetry_space_group_name_Hall '-P 2yn'
_symmetry_space_group_name_H-M 'P 1 21/n 1'
_atom_sites_solution_hydrogens geom
_atom_sites_solution_primary direct
_atom_sites_solution_secondary difmap
_audit_creation_method SHELXL-97
_audit_update_record
;
2013-11-09 deposited with the CCDC.
2015-09-23 downloaded from the CCDC.
;
_cell_angle_alpha 90.00
_cell_angle_beta 95.998(2)
_cell_angle_gamma 90.00
_cell_formula_units_Z 4
_cell_length_a 7.3939(4)
_cell_length_b 19.7414(11)
_cell_length_c 8.5702(4)
_cell_measurement_reflns_used 3999
_cell_measurement_temperature 293(2)
_cell_measurement_theta_max 29.72
_cell_measurement_theta_min 2.60
_cell_volume 1244.11(11)
_computing_cell_refinement 'APEX2/SAINT (Bruker, 2004)'
_computing_data_collection 'APEX2 (Bruker, 2004)'
_computing_data_reduction 'SAINT/XPREP (Bruker, 2004)'
_computing_molecular_graphics 'ORTEP3 (Farrugia, 1997) and Mercury (Macrae et al., 2008)'
_computing_publication_material 'PLATON (Spek, 2009)'
_computing_structure_refinement 'SHELXL-97 (Sheldrick, 2008)'
_computing_structure_solution 'SIR92 (Altomare et al., 1993)'
_diffrn_ambient_temperature 293(2)
_diffrn_measured_fraction_theta_full 1.000
_diffrn_measured_fraction_theta_max 1.000
_diffrn_measurement_device_type 'bruker axs kappa apex2 CCD Diffractometer'
_diffrn_measurement_method '\w and \f scan'
_diffrn_radiation_monochromator graphite
_diffrn_radiation_source 'fine-focus sealed tube'
_diffrn_radiation_type MoK\a
_diffrn_radiation_wavelength 0.71073
_diffrn_reflns_av_R_equivalents 0.0278
_diffrn_reflns_av_sigmaI/netI 0.0233
_diffrn_reflns_limit_h_max 9
_diffrn_reflns_limit_h_min -9
_diffrn_reflns_limit_k_max 25
_diffrn_reflns_limit_k_min -25
_diffrn_reflns_limit_l_max 11
_diffrn_reflns_limit_l_min -11
_diffrn_reflns_number 13277
_diffrn_reflns_theta_full 27.50
_diffrn_reflns_theta_max 27.50
_diffrn_reflns_theta_min 2.60
_exptl_absorpt_coefficient_mu 0.111
_exptl_absorpt_correction_T_max 0.9729
_exptl_absorpt_correction_T_min 0.9123
_exptl_absorpt_correction_type multi-scan
_exptl_absorpt_process_details 'SADABS (Bruker, 2004)'
_exptl_crystal_colour yellow
_exptl_crystal_density_diffrn 1.464
_exptl_crystal_density_method 'not measured'
_exptl_crystal_description block
_exptl_crystal_F_000 576
_exptl_crystal_size_max 0.35
_exptl_crystal_size_mid 0.30
_exptl_crystal_size_min 0.25
_refine_diff_density_max 0.316
_refine_diff_density_min -0.226
_refine_diff_density_rms 0.042
_refine_ls_extinction_method none
_refine_ls_goodness_of_fit_ref 1.077
_refine_ls_hydrogen_treatment mixed
_refine_ls_matrix_type full
_refine_ls_number_parameters 184
_refine_ls_number_reflns 2851
_refine_ls_number_restraints 0
_refine_ls_restrained_S_all 1.077
_refine_ls_R_factor_all 0.0549
_refine_ls_R_factor_gt 0.0424
_refine_ls_shift/su_max 0.000
_refine_ls_shift/su_mean 0.000
_refine_ls_structure_factor_coef Fsqd
_refine_ls_weighting_details 'calc w=1/[\s^2^(Fo^2^)+(0.0801P)^2^+0.1624P] where P=(Fo^2^+2Fc^2^)/3'
_refine_ls_weighting_scheme calc
_refine_ls_wR_factor_gt 0.1257
_refine_ls_wR_factor_ref 0.1364
_reflns_number_gt 2269
_reflns_number_total 2851
_reflns_threshold_expression >2sigma(I)
_cod_data_source_file c5nj01484k2.cif
_cod_data_source_block shelxl
_cod_depositor_comments 'Adding full bibliography for 7055120--7055123.cif.'
_cod_original_sg_symbol_H-M P21/n
_cod_database_code 7055123

loop_
_symmetry_equiv_pos_as_xyz
'x, y, z'
'-x+1/2, y+1/2, -z+1/2'
'-x, -y, -z'
'x-1/2, -y-1/2, z-1/2'

loop_
_atom_site_label
_atom_site_type_symbol
_atom_site_fract_x
_atom_site_fract_y
_atom_site_fract_z
_atom_site_U_iso_or_equiv
_atom_site_adp_type
_atom_site_occupancy
_atom_site_symmetry_multiplicity
_atom_site_calc_flag
_atom_site_refinement_flags
C1 C 0.88425(19) 0.12172(7) 0.52442(16) 0.0282(3) Uani 1 1 d .
C2 C 0.8702(2) 0.10362(7) 0.68926(16) 0.0318(3) Uani 1 1 d .
C3 C 0.7851(2) 0.03660(8) 0.71153(17) 0.0327(3) Uani 1 1 d .
C4 C 0.7546(2) 0.01601(9) 0.86143(19) 0.0438(4) Uani 1 1 d .
H4 H 0.7879 0.0441 0.9467 0.053 Uiso 1 1 calc R
C5 C 0.6750(3) -0.04616(10) 0.8847(2) 0.0493(4) Uani 1 1 d .
H5 H 0.6541 -0.0596 0.9852 0.059 Uiso 1 1 calc R
C6 C 0.6266(2) -0.08807(9) 0.7587(2) 0.0451(4) Uani 1 1 d .
H6 H 0.5739 -0.1300 0.7747 0.054 Uiso 1 1 calc R
C7 C 0.6559(2) -0.06819(8) 0.6081(2) 0.0378(4) Uani 1 1 d .
H7 H 0.6217 -0.0966 0.5235 0.045 Uiso 1 1 calc R
C8 C 0.73580(19) -0.00621(7) 0.58306(17) 0.0304(3) Uani 1 1 d .
C9 C 0.76928(19) 0.01385(7) 0.41903(17) 0.0304(3) Uani 1 1 d .
C10 C 0.83922(19) 0.08163(7) 0.40082(16) 0.0289(3) Uani 1 1 d .
C11 C 0.8794(2) 0.11762(7) 0.25516(16) 0.0321(3) Uani 1 1 d .
H11A H 0.7700 0.1238 0.1837 0.039 Uiso 1 1 calc R
H11B H 0.9686 0.0932 0.2017 0.039 Uiso 1 1 calc R
C12 C 0.95552(19) 0.18618(7) 0.31933(16) 0.0298(3) Uani 1 1 d .
H12 H 1.0820 0.1903 0.2960 0.036 Uiso 1 1 calc R
C13 C 0.85137(19) 0.24879(7) 0.25783(16) 0.0301(3) Uani 1 1 d .
C14 C 0.9096(3) 0.31154(8) 0.3522(2) 0.0444(4) Uani 1 1 d .
H14A H 0.8434 0.3501 0.3083 0.067 Uiso 1 1 calc R
H14B H 1.0375 0.3189 0.3490 0.067 Uiso 1 1 calc R
H14C H 0.8848 0.3054 0.4590 0.067 Uiso 1 1 calc R
C15 C 0.8810(2) 0.25868(9) 0.08521(17) 0.0381(4) Uani 1 1 d .
H15A H 0.8581 0.2166 0.0283 0.046 Uiso 1 1 calc R
H15B H 0.7979 0.2928 0.0381 0.046 Uiso 1 1 calc R
O1 O 0.95252(14) 0.18278(5) 0.49147(11) 0.0336(3) Uani 1 1 d .
O2 O 0.92665(18) 0.14089(6) 0.79587(13) 0.0466(3) Uani 1 1 d .
O3 O 0.74122(17) -0.02545(6) 0.30954(13) 0.0458(3) Uani 1 1 d .
O4 O 0.66250(14) 0.23477(6) 0.26719(13) 0.0377(3) Uani 1 1 d .
H4A H 0.6019 0.2682 0.2391 0.057 Uiso 1 1 calc R
O5 O 1.06230(18) 0.27947(9) 0.07708(15) 0.0625(4) Uani 1 1 d .
H5A H 1.0887 0.2747 -0.0129 0.094 Uiso 1 1 calc R

loop_
_atom_site_aniso_label
_atom_site_aniso_U_11
_atom_site_aniso_U_22
_atom_site_aniso_U_33
_atom_site_aniso_U_23
_atom_site_aniso_U_13
_atom_site_aniso_U_12
C1 0.0275(7) 0.0233(7) 0.0334(7) -0.0004(5) 0.0010(5) 0.0005(5)
C2 0.0351(8) 0.0282(7) 0.0315(7) -0.0033(6) 0.0013(6) 0.0014(6)
C3 0.0338(8) 0.0288(8) 0.0357(7) 0.0000(6) 0.0053(6) 0.0013(6)
C4 0.0547(11) 0.0401(9) 0.0377(8) 0.0008(7) 0.0101(7) 0.0007(8)
C5 0.0558(11) 0.0456(10) 0.0489(10) 0.0126(8) 0.0169(8) 0.0032(8)
C6 0.0400(9) 0.0318(9) 0.0646(11) 0.0107(8) 0.0110(8) -0.0019(7)
C7 0.0323(8) 0.0287(8) 0.0520(9) -0.0002(7) 0.0027(6) 0.0016(6)
C8 0.0268(7) 0.0261(7) 0.0381(8) -0.0007(6) 0.0024(5) 0.0027(5)
C9 0.0298(7) 0.0250(7) 0.0357(7) -0.0047(6) 0.0006(5) 0.0041(6)
C10 0.0287(7) 0.0264(7) 0.0316(7) -0.0032(5) 0.0029(5) 0.0039(5)
C11 0.0360(8) 0.0291(8) 0.0311(7) -0.0033(6) 0.0034(6) 0.0040(6)
C12 0.0299(7) 0.0320(8) 0.0279(7) -0.0018(5) 0.0038(5) 0.0004(6)
C13 0.0315(7) 0.0292(7) 0.0305(7) 0.0019(5) 0.0073(5) 0.0001(6)
C14 0.0619(11) 0.0298(9) 0.0418(9) -0.0002(6) 0.0063(8) -0.0008(7)
C15 0.0405(9) 0.0422(9) 0.0324(8) 0.0043(6) 0.0075(6) -0.0023(7)
O1 0.0427(6) 0.0283(6) 0.0289(5) -0.0010(4) -0.0005(4) -0.0068(4)
O2 0.0674(8) 0.0378(7) 0.0337(6) -0.0083(5) 0.0010(5) -0.0106(6)
O3 0.0626(8) 0.0324(6) 0.0417(6) -0.0130(5) 0.0028(5) -0.0051(5)
O4 0.0312(6) 0.0370(6) 0.0466(6) 0.0102(5) 0.0121(5) 0.0072(4)
O5 0.0484(8) 0.0954(12) 0.0470(7) -0.0004(7) 0.0203(6) -0.0177(7)

loop_
_atom_type_symbol
_atom_type_description
_atom_type_scat_dispersion_real
_atom_type_scat_dispersion_imag
_atom_type_scat_source
C C 0.0033 0.0016 'International Tables Vol C Tables 4.2.6.8 and 6.1.1.4'
H H 0.0000 0.0000 'International Tables Vol C Tables 4.2.6.8 and 6.1.1.4'
O O 0.0106 0.0060 'International Tables Vol C Tables 4.2.6.8 and 6.1.1.4'

loop_
_geom_angle_atom_site_label_1
_geom_angle_atom_site_label_2
_geom_angle_atom_site_label_3
_geom_angle
C10 C1 O1 115.55(13)
C10 C1 C2 125.49(13)
O1 C1 C2 118.93(12)
O2 C2 C1 121.53(13)
O2 C2 C3 124.08(13)
C1 C2 C3 114.38(12)
C4 C3 C8 119.68(15)
C4 C3 C2 119.44(14)
C8 C3 C2 120.89(13)
C5 C4 C3 120.34(16)
C5 C4 H4 119.8
C3 C4 H4 119.8
C6 C5 C4 119.96(16)
C6 C5 H5 120.0
C4 C5 H5 120.0
C5 C6 C7 120.40(16)
C5 C6 H6 119.8
C7 C6 H6 119.8
C8 C7 C6 120.29(16)
C8 C7 H7 119.9
C6 C7 H7 119.9
C7 C8 C3 119.33(14)
C7 C8 C9 119.42(14)
C3 C8 C9 121.25(13)
O3 C9 C10 122.62(14)
O3 C9 C8 121.33(14)
C10 C9 C8 116.03(12)
C1 C10 C9 121.58(13)
C1 C10 C11 109.04(13)
C9 C10 C11 129.35(13)
C10 C11 C12 102.49(11)
C10 C11 H11A 111.3
C12 C11 H11A 111.3
C10 C11 H11B 111.3
C12 C11 H11B 111.3
H11A C11 H11B 109.2
O1 C12 C13 108.82(11)
O1 C12 C11 105.81(11)
C13 C12 C11 115.85(12)
O1 C12 H12 108.7
C13 C12 H12 108.7
C11 C12 H12 108.7
O4 C13 C14 110.58(12)
O4 C13 C12 106.53(11)
C14 C13 C12 111.94(12)
O4 C13 C15 108.51(11)
C14 C13 C15 110.47(13)
C12 C13 C15 108.67(12)
C13 C14 H14A 109.5
C13 C14 H14B 109.5
H14A C14 H14B 109.5
C13 C14 H14C 109.5
H14A C14 H14C 109.5
H14B C14 H14C 109.5
O5 C15 C13 108.53(12)
O5 C15 H15A 110.0
C13 C15 H15A 110.0
O5 C15 H15B 110.0
C13 C15 H15B 110.0
H15A C15 H15B 108.4
C1 O1 C12 107.12(10)
C13 O4 H4A 109.5
C15 O5 H5A 109.5

loop_
_geom_bond_atom_site_label_1
_geom_bond_atom_site_label_2
_geom_bond_distance
C1 C10 1.3363(19)
C1 O1 1.3481(17)
C1 C2 1.4713(19)
C2 O2 1.2126(17)
C2 C3 1.486(2)
C3 C4 1.388(2)
C3 C8 1.406(2)
C4 C5 1.385(3)
C4 H4 0.9300
C5 C6 1.377(3)
C5 H5 0.9300
C6 C7 1.388(2)
C6 H6 0.9300
C7 C8 1.385(2)
C7 H7 0.9300
C8 C9 1.506(2)
C9 O3 1.2185(17)
C9 C10 1.449(2)
C10 C11 1.493(2)
C11 C12 1.545(2)
C11 H11A 0.9700
C11 H11B 0.9700
C12 O1 1.4793(16)
C12 C13 1.521(2)
C12 H12 0.9800
C13 O4 1.4341(17)
C13 C14 1.517(2)
C13 C15 1.5306(19)
C14 H14A 0.9600
C14 H14B 0.9600
C14 H14C 0.9600
C15 O5 1.410(2)
C15 H15A 0.9700
C15 H15B 0.9700
O4 H4A 0.8200
O5 H5A 0.8200

loop_
_geom_hbond_atom_site_label_D
_geom_hbond_atom_site_label_H
_geom_hbond_atom_site_label_A
_geom_hbond_distance_DH
_geom_hbond_distance_HA
_geom_hbond_distance_DA
_geom_hbond_angle_DHA
_geom_hbond_site_symmetry_A
O4 H4A O2 0.82 2.29 3.0359(16) 150.6 4_565
O5 H5A O4 0.82 2.03 2.8447(17) 177.7 4_665

loop_
_geom_torsion_atom_site_label_1
_geom_torsion_atom_site_label_2
_geom_torsion_atom_site_label_3
_geom_torsion_atom_site_label_4
_geom_torsion
C10 C1 C2 O2 174.35(15)
O1 C1 C2 O2 -3.7(2)
C10 C1 C2 C3 -4.8(2)
O1 C1 C2 C3 177.22(12)
O2 C2 C3 C4 4.8(2)
C1 C2 C3 C4 -176.11(14)
O2 C2 C3 C8 -174.93(15)
C1 C2 C3 C8 4.2(2)
C8 C3 C4 C5 -0.5(2)
C2 C3 C4 C5 179.80(15)
C3 C4 C5 C6 0.4(3)
C4 C5 C6 C7 -0.5(3)
C5 C6 C7 C8 0.6(2)
C6 C7 C8 C3 -0.7(2)
C6 C7 C8 C9 178.96(13)
C4 C3 C8 C7 0.6(2)
C2 C3 C8 C7 -179.67(13)
C4 C3 C8 C9 -179.04(14)
C2 C3 C8 C9 0.7(2)
C7 C8 C9 O3 -6.0(2)
C3 C8 C9 O3 173.60(14)
C7 C8 C9 C10 175.03(13)
C3 C8 C9 C10 -5.3(2)
O1 C1 C10 C9 178.15(12)
C2 C1 C10 C9 0.1(2)
O1 C1 C10 C11 0.03(17)
C2 C1 C10 C11 -178.04(13)
O3 C9 C10 C1 -173.93(14)
C8 C9 C10 C1 5.0(2)
O3 C9 C10 C11 3.8(2)
C8 C9 C10 C11 -177.31(13)
C1 C10 C11 C12 -0.18(15)
C9 C10 C11 C12 -178.11(14)
C10 C11 C12 O1 0.25(13)
C10 C11 C12 C13 -120.39(13)
O1 C12 C13 O4 -72.53(13)
C11 C12 C13 O4 46.48(15)
O1 C12 C13 C14 48.47(15)
C11 C12 C13 C14 167.47(12)
O1 C12 C13 C15 170.74(11)
C11 C12 C13 C15 -70.25(15)
O4 C13 C15 O5 173.89(13)
C14 C13 C15 O5 52.51(18)
C12 C13 C15 O5 -70.66(17)
C10 C1 O1 C12 0.15(16)
C2 C1 O1 C12 178.35(12)
C13 C12 O1 C1 124.87(12)
C11 C12 O1 C1 -0.25(14)
